data_4132432
loop_
_publ_author_name
'Zeng, Rong'
'Feller, Moran'
'Diskin-Posner, Yael'
'Shimon, Linda J. W.'
'Ben-David, Yehoshoa'
'Milstein, David'

_publ_section_title
;
 CO Oxidation by N<sub>2</sub>O Homogeneously Catalyzed by Ruthenium
 Hydride Pincer Complexes Indicating a New Mechanism.
;
_journal_issue 23
_journal_name_full 'Journal of the American Chemical Society'
_journal_page_first 7061
_journal_page_last 7064
_journal_paper_doi 10.1021/jacs.8b03927
_journal_volume 140
_journal_year 2018
_chemical_formula_moiety 'C21 H27 N2 O2 P Ru'
_chemical_formula_sum 'C21 H27 N2 O2 P Ru'
_chemical_formula_weight 471.48
_space_group_crystal_system orthorhombic
_space_group_IT_number 61
_space_group_name_Hall '-P 2ac 2ab'
_space_group_name_H-M_alt 'P b c a'
_atom_sites_solution_hydrogens mixed
_audit_creation_method SHELXL-2014/7
_cell_angle_alpha 90
_cell_angle_beta 90
_cell_angle_gamma 90
_cell_formula_units_Z 8
_cell_length_a 12.0886(6)
_cell_length_b 13.2869(11)
_cell_length_c 26.5089(13)
_cell_measurement_reflns_used 8664
_cell_measurement_temperature 100(2)
_cell_measurement_theta_max 33.5450
_cell_measurement_theta_min 3.7260
_cell_volume 4257.9(5)
_computing_cell_refinement 'CrysAlisPro 1.171.39.22a (Rigaku OD, 2015)'
_computing_data_collection 'CrysAlisPro 1.171.39.22a (Rigaku OD, 2015)'
_computing_data_reduction 'CrysAlisPro 1.171.39.22a (Rigaku OD, 2015)'
_computing_molecular_graphics 'Olex2 (Dolomanov et al., 2009)'
_computing_publication_material 'Olex2 (Dolomanov et al., 2009)'
_computing_structure_refinement 'SHELXL-2014/7 (Sheldrick, 2014)'
_computing_structure_solution 'ShelXT (Sheldrick, 2015)'
_diffrn_ambient_temperature 100(2)
_diffrn_measured_fraction_theta_full 0.996
_diffrn_measured_fraction_theta_max 0.877
_diffrn_measurement_device_type 'XtaLAB Pro: Kappa dual home/near'
_diffrn_measurement_method '\w scans'
_diffrn_radiation_type MoK\a
_diffrn_radiation_wavelength 0.71073
_diffrn_reflns_av_R_equivalents 0.0359
_diffrn_reflns_av_unetI/netI 0.0340
_diffrn_reflns_Laue_measured_fraction_full 0.996
_diffrn_reflns_Laue_measured_fraction_max 0.877
_diffrn_reflns_limit_h_max 16
_diffrn_reflns_limit_h_min -18
_diffrn_reflns_limit_k_max 19
_diffrn_reflns_limit_k_min -13
_diffrn_reflns_limit_l_max 40
_diffrn_reflns_limit_l_min -34
_diffrn_reflns_number 32375
_diffrn_reflns_point_group_measured_fraction_full 0.996
_diffrn_reflns_point_group_measured_fraction_max 0.877
_diffrn_reflns_theta_full 25.242
_diffrn_reflns_theta_max 33.350
_diffrn_reflns_theta_min 3.703
_exptl_absorpt_coefficient_mu 0.829
_exptl_absorpt_correction_T_max 0.992
_exptl_absorpt_correction_T_min 0.988
_exptl_absorpt_correction_type analytical
_exptl_absorpt_process_details
;
CrysAlisPro 1.171.39.22a (Rigaku Oxford Diffraction, 2015)
Analytical numeric absorption correction using a multifaceted crystal
			model based on expressions derived by R.C. Clark & J.S. Reid.
(Clark, R. C. & Reid, J. S. (1995). Acta Cryst. A51, 887-897)
Empirical absorption correction using spherical harmonics,
 implemented in SCALE3 ABSPACK scaling algorithm.
;
_exptl_crystal_colour black
_exptl_crystal_density_diffrn 1.471
_exptl_crystal_description block
_exptl_crystal_F_000 1936
_exptl_crystal_size_max 0.109
_exptl_crystal_size_mid 0.063
_exptl_crystal_size_min 0.056
_refine_diff_density_max 0.997
_refine_diff_density_min -0.785
_refine_diff_density_rms 0.089
_refine_ls_extinction_method none
_refine_ls_goodness_of_fit_ref 1.074
_refine_ls_hydrogen_treatment mixed
_refine_ls_matrix_type full
_refine_ls_number_parameters 254
_refine_ls_number_reflns 7240
_refine_ls_number_restraints 0
_refine_ls_restrained_S_all 1.074
_refine_ls_R_factor_all 0.0544
_refine_ls_R_factor_gt 0.0390
_refine_ls_shift/su_max 0.001
_refine_ls_shift/su_mean 0.000
_refine_ls_structure_factor_coef Fsqd
_refine_ls_weighting_details 'w=1/[\s^2^(Fo^2^)+(0.0175P)^2^+7.4232P] where P=(Fo^2^+2Fc^2^)/3'
_refine_ls_weighting_scheme calc
_refine_ls_wR_factor_gt 0.0762
_refine_ls_wR_factor_ref 0.0804
_reflns_Friedel_coverage 0.000
_reflns_number_gt 5732
_reflns_number_total 7240
_reflns_threshold_expression 'I > 2\s(I)'
_cod_data_source_file ja8b03927_si_002.cif
_cod_data_source_block complex17
_cod_database_code 4132432
_shelx_shelxl_version_number 2014/7
_shelx_space_group_comment
;
The symmetry employed for this shelxl refinement is uniquely defined
by the following loop, which should always be used as a source of
symmetry information in preference to the above space-group names.
They are only intended as comments.
;
_shelx_estimated_absorpt_t_min 0.915
_shelx_estimated_absorpt_t_max 0.955

loop_
_space_group_symop_operation_xyz
'x, y, z'
'-x+1/2, -y, z+1/2'
'-x, y+1/2, -z+1/2'
'x+1/2, -y+1/2, -z'
'-x, -y, -z'
'x-1/2, y, -z-1/2'
'x, -y-1/2, z-1/2'
'-x-1/2, y-1/2, z'

loop_
_atom_site_label
_atom_site_type_symbol
_atom_site_fract_x
_atom_site_fract_y
_atom_site_fract_z
_atom_site_U_iso_or_equiv
_atom_site_adp_type
_atom_site_occupancy
_atom_site_site_symmetry_order
_atom_site_calc_flag
_atom_site_refinement_flags_posn
_atom_site_refinement_flags_adp
Ru1 Ru 0.49625(2) 0.37535(2) 0.36709(2) 0.01477(5) Uani 1 1 d . .
H H 0.592(3) 0.336(3) 0.3275(13) 0.052(10) Uiso 1 1 d . .
P1 P 0.57763(4) 0.53830(4) 0.36028(2) 0.01464(10) Uani 1 1 d . .
O1 O 0.36870(19) 0.35073(17) 0.27075(8) 0.0440(5) Uani 1 1 d . .
O2 O 0.28571(16) 0.40697(16) 0.43021(8) 0.0392(5) Uani 1 1 d . .
N1 N 0.60981(14) 0.36473(14) 0.42748(6) 0.0165(3) Uani 1 1 d . .
N2 N 0.55353(15) 0.10195(14) 0.44794(7) 0.0190(4) Uani 1 1 d . .
C1 C 0.64451(18) 0.54567(17) 0.42318(8) 0.0204(4) Uani 1 1 d . .
H1A H 0.7130 0.5861 0.4205 0.025 Uiso 1 1 calc R U
H1B H 0.5942 0.5803 0.4470 0.025 Uiso 1 1 calc R U
C2 C 0.67257(18) 0.44298(17) 0.44374(8) 0.0192(4) Uani 1 1 d . .
C3 C 0.75603(18) 0.42836(18) 0.47930(8) 0.0207(4) Uani 1 1 d . .
H3 H 0.8025 0.4826 0.4891 0.025 Uiso 1 1 calc R U
C4 C 0.77013(18) 0.33317(18) 0.50017(8) 0.0201(4) Uani 1 1 d . .
H4 H 0.8263 0.3221 0.5246 0.024 Uiso 1 1 calc R U
C5 C 0.70237(17) 0.25453(17) 0.48531(8) 0.0189(4) Uani 1 1 d . .
H5 H 0.7097 0.1899 0.5003 0.023 Uiso 1 1 calc R U
C6 C 0.62334(16) 0.27174(16) 0.44808(7) 0.0159(4) Uani 1 1 d . .
C7 C 0.54996(16) 0.19437(16) 0.42680(8) 0.0152(4) Uani 1 1 d . .
C8 C 0.48256(16) 0.22351(15) 0.38613(7) 0.0149(4) Uani 1 1 d . .
C9 C 0.41706(17) 0.14646(16) 0.36600(8) 0.0193(4) Uani 1 1 d . .
H9 H 0.3702 0.1602 0.3381 0.023 Uiso 1 1 calc R U
C10 C 0.41983(18) 0.05018(17) 0.38640(9) 0.0219(4) Uani 1 1 d . .
H10 H 0.3759 -0.0021 0.3724 0.026 Uiso 1 1 calc R U
C11 C 0.48798(18) 0.03122(17) 0.42777(9) 0.0216(4) Uani 1 1 d . .
H11 H 0.4880 -0.0342 0.4422 0.026 Uiso 1 1 calc R U
C12 C 0.69730(17) 0.54962(19) 0.31510(8) 0.0218(4) Uani 1 1 d . .
C13 C 0.7504(2) 0.6545(2) 0.31304(10) 0.0293(5) Uani 1 1 d . .
H13A H 0.6995 0.7016 0.2966 0.044 Uiso 1 1 calc R U
H13B H 0.8195 0.6511 0.2938 0.044 Uiso 1 1 calc R U
H13C H 0.7661 0.6777 0.3474 0.044 Uiso 1 1 calc R U
C14 C 0.6593(2) 0.5180(2) 0.26210(8) 0.0293(5) Uani 1 1 d . .
H14A H 0.6333 0.4482 0.2630 0.044 Uiso 1 1 calc R U
H14B H 0.7215 0.5237 0.2385 0.044 Uiso 1 1 calc R U
H14C H 0.5990 0.5621 0.2510 0.044 Uiso 1 1 calc R U
C15 C 0.78627(19) 0.4743(2) 0.33286(9) 0.0268(5) Uani 1 1 d . .
H15A H 0.8163 0.4962 0.3654 0.040 Uiso 1 1 calc R U
H15B H 0.8460 0.4713 0.3079 0.040 Uiso 1 1 calc R U
H15C H 0.7530 0.4074 0.3366 0.040 Uiso 1 1 calc R U
C16 C 0.49111(19) 0.65720(18) 0.35868(9) 0.0237(4) Uani 1 1 d . .
C17 C 0.3866(2) 0.63728(19) 0.38999(11) 0.0317(6) Uani 1 1 d . .
H17A H 0.3436 0.5832 0.3743 0.048 Uiso 1 1 calc R U
H17B H 0.3418 0.6987 0.3915 0.048 Uiso 1 1 calc R U
H17C H 0.4078 0.6172 0.4242 0.048 Uiso 1 1 calc R U
C18 C 0.5483(2) 0.7503(2) 0.38090(11) 0.0333(6) Uani 1 1 d . .
H18A H 0.5635 0.7390 0.4168 0.050 Uiso 1 1 calc R U
H18B H 0.4999 0.8090 0.3771 0.050 Uiso 1 1 calc R U
H18C H 0.6180 0.7624 0.3630 0.050 Uiso 1 1 calc R U
C19 C 0.4539(2) 0.6774(2) 0.30397(11) 0.0333(6) Uani 1 1 d . .
H19A H 0.5176 0.6987 0.2838 0.050 Uiso 1 1 calc R U
H19B H 0.3976 0.7305 0.3037 0.050 Uiso 1 1 calc R U
H19C H 0.4226 0.6157 0.2896 0.050 Uiso 1 1 calc R U
C20 C 0.4156(2) 0.36435(18) 0.30792(9) 0.0258(5) Uani 1 1 d . .
C21 C 0.36717(19) 0.40247(18) 0.40843(9) 0.0239(5) Uani 1 1 d . .

loop_
_atom_site_aniso_label
_atom_site_aniso_U_11
_atom_site_aniso_U_22
_atom_site_aniso_U_33
_atom_site_aniso_U_23
_atom_site_aniso_U_13
_atom_site_aniso_U_12
Ru1 0.01576(7) 0.01210(7) 0.01646(7) 0.00089(6) -0.00301(6) -0.00008(6)
P1 0.0154(2) 0.0139(2) 0.0146(2) 0.00131(19) -0.00017(18) 0.00010(18)
O1 0.0586(13) 0.0371(12) 0.0363(10) -0.0043(9) -0.0258(10) 0.0045(10)
O2 0.0343(10) 0.0321(11) 0.0513(12) 0.0122(9) 0.0212(9) 0.0064(8)
N1 0.0188(8) 0.0151(8) 0.0156(7) 0.0010(7) -0.0020(6) -0.0019(6)
N2 0.0204(8) 0.0138(8) 0.0228(9) 0.0015(7) 0.0012(7) 0.0027(6)
C1 0.0256(10) 0.0171(10) 0.0186(9) -0.0002(8) -0.0011(8) -0.0027(8)
C2 0.0231(9) 0.0179(10) 0.0165(9) 0.0002(8) -0.0002(8) -0.0027(8)
C3 0.0242(10) 0.0219(11) 0.0160(9) 0.0004(8) -0.0040(8) -0.0038(8)
C4 0.0227(10) 0.0228(11) 0.0149(9) -0.0016(8) -0.0042(8) 0.0016(8)
C5 0.0233(9) 0.0178(10) 0.0155(9) 0.0014(8) -0.0021(8) 0.0028(8)
C6 0.0176(8) 0.0155(10) 0.0146(8) 0.0008(7) 0.0014(7) 0.0010(7)
C7 0.0160(8) 0.0130(9) 0.0166(9) 0.0004(7) 0.0022(7) 0.0016(7)
C8 0.0149(8) 0.0134(9) 0.0163(8) 0.0001(7) 0.0022(7) -0.0007(7)
C9 0.0173(8) 0.0179(10) 0.0229(10) 0.0002(8) -0.0016(8) -0.0010(7)
C10 0.0192(9) 0.0150(10) 0.0316(11) -0.0022(9) 0.0027(9) -0.0024(8)
C11 0.0249(10) 0.0129(9) 0.0270(10) 0.0021(8) 0.0052(9) 0.0022(8)
C12 0.0185(9) 0.0275(12) 0.0193(9) 0.0023(9) 0.0017(8) -0.0006(8)
C13 0.0258(11) 0.0305(13) 0.0315(12) 0.0064(11) 0.0056(10) -0.0073(9)
C14 0.0316(12) 0.0408(15) 0.0155(10) 0.0043(10) 0.0006(9) 0.0014(11)
C15 0.0200(10) 0.0336(14) 0.0268(11) -0.0001(10) 0.0021(9) 0.0047(9)
C16 0.0233(10) 0.0155(9) 0.0322(11) 0.0018(9) 0.0005(9) 0.0013(8)
C17 0.0260(11) 0.0211(12) 0.0480(15) 0.0022(11) 0.0103(11) 0.0076(9)
C18 0.0344(12) 0.0173(11) 0.0483(16) -0.0028(11) -0.0004(12) 0.0010(10)
C19 0.0302(12) 0.0290(14) 0.0407(14) 0.0073(11) -0.0073(11) 0.0075(10)
C20 0.0320(11) 0.0181(11) 0.0273(11) 0.0015(9) -0.0070(10) 0.0008(9)
C21 0.0263(10) 0.0160(10) 0.0295(11) 0.0055(9) 0.0009(9) 0.0011(8)

loop_
_atom_type_symbol
_atom_type_description
_atom_type_scat_dispersion_real
_atom_type_scat_dispersion_imag
_atom_type_scat_source
C C 0.0033 0.0016 'International Tables Vol C Tables 4.2.6.8 and 6.1.1.4'
H H 0.0000 0.0000 'International Tables Vol C Tables 4.2.6.8 and 6.1.1.4'
N N 0.0061 0.0033 'International Tables Vol C Tables 4.2.6.8 and 6.1.1.4'
O O 0.0106 0.0060 'International Tables Vol C Tables 4.2.6.8 and 6.1.1.4'
P P 0.1023 0.0942 'International Tables Vol C Tables 4.2.6.8 and 6.1.1.4'
Ru Ru -1.2594 0.8363 'International Tables Vol C Tables 4.2.6.8 and 6.1.1.4'

loop_
_geom_angle_atom_site_label_1
_geom_angle_atom_site_label_2
_geom_angle_atom_site_label_3
_geom_angle
C20 Ru1 C21 94.00(11)
C20 Ru1 C8 94.99(9)
C21 Ru1 C8 88.81(9)
C20 Ru1 N1 167.90(9)
C21 Ru1 N1 96.13(9)
C8 Ru1 N1 78.67(7)
C20 Ru1 P1 102.98(8)
C21 Ru1 P1 101.88(7)
C8 Ru1 P1 158.26(6)
N1 Ru1 P1 81.37(5)
C20 Ru1 H 78.9(12)
C21 Ru1 H 169.7(12)
C8 Ru1 H 84.5(13)
N1 Ru1 H 90.2(12)
P1 Ru1 H 87.0(13)
C1 P1 C12 103.44(10)
C1 P1 C16 102.50(11)
C12 P1 C16 110.06(11)
C1 P1 Ru1 99.19(7)
C12 P1 Ru1 115.93(8)
C16 P1 Ru1 122.06(7)
C2 N1 C6 120.06(18)
C2 N1 Ru1 123.53(14)
C6 N1 Ru1 116.27(13)
C11 N2 C7 116.93(19)
C2 C1 P1 112.02(15)
C2 C1 H1A 109.2
P1 C1 H1A 109.2
C2 C1 H1B 109.2
P1 C1 H1B 109.2
H1A C1 H1B 107.9
N1 C2 C3 120.8(2)
N1 C2 C1 116.92(18)
C3 C2 C1 122.2(2)
C4 C3 C2 119.0(2)
C4 C3 H3 120.5
C2 C3 H3 120.5
C5 C4 C3 120.03(19)
C5 C4 H4 120.0
C3 C4 H4 120.0
C4 C5 C6 118.9(2)
C4 C5 H5 120.5
C6 C5 H5 120.5
N1 C6 C5 121.06(19)
N1 C6 C7 114.11(17)
C5 C6 C7 124.82(19)
N2 C7 C8 125.96(19)
N2 C7 C6 117.21(18)
C8 C7 C6 116.83(18)
C9 C8 C7 114.76(19)
C9 C8 Ru1 131.28(15)
C7 C8 Ru1 113.96(14)
C10 C9 C8 120.8(2)
C10 C9 H9 119.6
C8 C9 H9 119.6
C9 C10 C11 119.1(2)
C9 C10 H10 120.4
C11 C10 H10 120.4
N2 C11 C10 122.4(2)
N2 C11 H11 118.8
C10 C11 H11 118.8
C13 C12 C14 109.9(2)
C13 C12 C15 107.97(19)
C14 C12 C15 108.1(2)
C13 C12 P1 114.60(17)
C14 C12 P1 109.28(15)
C15 C12 P1 106.83(15)
C12 C13 H13A 109.5
C12 C13 H13B 109.5
H13A C13 H13B 109.5
C12 C13 H13C 109.5
H13A C13 H13C 109.5
H13B C13 H13C 109.5
C12 C14 H14A 109.5
C12 C14 H14B 109.5
H14A C14 H14B 109.5
C12 C14 H14C 109.5
H14A C14 H14C 109.5
H14B C14 H14C 109.5
C12 C15 H15A 109.5
C12 C15 H15B 109.5
H15A C15 H15B 109.5
C12 C15 H15C 109.5
H15A C15 H15C 109.5
H15B C15 H15C 109.5
C17 C16 C18 107.6(2)
C17 C16 C19 107.4(2)
C18 C16 C19 110.6(2)
C17 C16 P1 107.36(16)
C18 C16 P1 114.51(17)
C19 C16 P1 109.09(17)
C16 C17 H17A 109.5
C16 C17 H17B 109.5
H17A C17 H17B 109.5
C16 C17 H17C 109.5
H17A C17 H17C 109.5
H17B C17 H17C 109.5
C16 C18 H18A 109.5
C16 C18 H18B 109.5
H18A C18 H18B 109.5
C16 C18 H18C 109.5
H18A C18 H18C 109.5
H18B C18 H18C 109.5
C16 C19 H19A 109.5
C16 C19 H19B 109.5
H19A C19 H19B 109.5
C16 C19 H19C 109.5
H19A C19 H19C 109.5
H19B C19 H19C 109.5
O1 C20 Ru1 175.1(2)
O2 C21 Ru1 171.0(2)

loop_
_geom_bond_atom_site_label_1
_geom_bond_atom_site_label_2
_geom_bond_distance
Ru1 C20 1.852(2)
Ru1 C21 1.940(2)
Ru1 C8 2.086(2)
Ru1 N1 2.1137(17)
Ru1 P1 2.3850(6)
Ru1 H 1.65(3)
P1 C1 1.856(2)
P1 C12 1.884(2)
P1 C16 1.895(2)
O1 C20 1.151(3)
O2 C21 1.143(3)
N1 C2 1.357(3)
N1 C6 1.361(3)
N2 C11 1.341(3)
N2 C7 1.350(3)
C1 C2 1.508(3)
C1 H1A 0.9900
C1 H1B 0.9900
C2 C3 1.394(3)
C3 C4 1.391(3)
C3 H3 0.9500
C4 C5 1.385(3)
C4 H4 0.9500
C5 C6 1.393(3)
C5 H5 0.9500
C6 C7 1.470(3)
C7 C8 1.406(3)
C8 C9 1.400(3)
C9 C10 1.389(3)
C9 H9 0.9500
C10 C11 1.394(3)
C10 H10 0.9500
C11 H11 0.9500
C12 C13 1.536(3)
C12 C14 1.537(3)
C12 C15 1.543(3)
C13 H13A 0.9800
C13 H13B 0.9800
C13 H13C 0.9800
C14 H14A 0.9800
C14 H14B 0.9800
C14 H14C 0.9800
C15 H15A 0.9800
C15 H15B 0.9800
C15 H15C 0.9800
C16 C17 1.534(3)
C16 C18 1.535(3)
C16 C19 1.542(4)
C17 H17A 0.9800
C17 H17B 0.9800
C17 H17C 0.9800
C18 H18A 0.9800
C18 H18B 0.9800
C18 H18C 0.9800
C19 H19A 0.9800
C19 H19B 0.9800
C19 H19C 0.9800

loop_
_geom_torsion_atom_site_label_1
_geom_torsion_atom_site_label_2
_geom_torsion_atom_site_label_3
_geom_torsion_atom_site_label_4
_geom_torsion
C12 P1 C1 C2 -92.67(17)
C16 P1 C1 C2 152.86(16)
Ru1 P1 C1 C2 26.94(16)
C6 N1 C2 C3 4.0(3)
Ru1 N1 C2 C3 -171.66(16)
C6 N1 C2 C1 -173.62(18)
Ru1 N1 C2 C1 10.7(3)
P1 C1 C2 N1 -26.6(2)
P1 C1 C2 C3 155.82(18)
N1 C2 C3 C4 -3.6(3)
C1 C2 C3 C4 173.8(2)
C2 C3 C4 C5 0.5(3)
C3 C4 C5 C6 2.3(3)
C2 N1 C6 C5 -1.1(3)
Ru1 N1 C6 C5 174.84(15)
C2 N1 C6 C7 -179.94(18)
Ru1 N1 C6 C7 -4.0(2)
C4 C5 C6 N1 -2.0(3)
C4 C5 C6 C7 176.67(19)
C11 N2 C7 C8 1.1(3)
C11 N2 C7 C6 -178.78(18)
N1 C6 C7 N2 -175.49(18)
C5 C6 C7 N2 5.7(3)
N1 C6 C7 C8 4.7(3)
C5 C6 C7 C8 -174.13(19)
N2 C7 C8 C9 -2.0(3)
C6 C7 C8 C9 177.84(18)
N2 C7 C8 Ru1 177.12(16)
C6 C7 C8 Ru1 -3.0(2)
C7 C8 C9 C10 1.0(3)
Ru1 C8 C9 C10 -177.93(16)
C8 C9 C10 C11 0.7(3)
C7 N2 C11 C10 0.9(3)
C9 C10 C11 N2 -1.8(3)
C1 P1 C12 C13 -70.53(19)
C16 P1 C12 C13 38.4(2)
Ru1 P1 C12 C13 -177.91(14)
C1 P1 C12 C14 165.66(17)
C16 P1 C12 C14 -85.42(19)
Ru1 P1 C12 C14 58.28(18)
C1 P1 C12 C15 49.00(18)
C16 P1 C12 C15 157.92(16)
Ru1 P1 C12 C15 -58.38(17)
C1 P1 C16 C17 -78.68(18)
C12 P1 C16 C17 171.78(17)
Ru1 P1 C16 C17 30.7(2)
C1 P1 C16 C18 40.7(2)
C12 P1 C16 C18 -68.8(2)
Ru1 P1 C16 C18 150.09(16)
C1 P1 C16 C19 165.29(17)
C12 P1 C16 C19 55.75(19)
Ru1 P1 C16 C19 -85.33(17)
